data_1572270
loop_
_publ_author_name
'MacKenzie, Ross E.'
'Hajdu, Tom&#xe1;&#x161;'
'Seed, John A.'
'Whitehead, George F. S.'
'Adams, Ralph W.'
'Chilton, Nicholas F.'
'Collison, David'
'McInnes, Eric J. L.'
'Goodwin, Conrad A. P.'

_publ_section_title
;
 &#x3b4;-Bonding modulates the electronic structure of formally divalent
 nd<sup>1</sup> rare earth arene complexes.
;
_journal_issue 37
_journal_name_full 'Chemical science'
_journal_page_first 15160
_journal_page_last 15169
_journal_paper_doi 10.1039/d4sc03005b
_journal_volume 15
_journal_year 2024
_chemical_formula_moiety 'C72 H100 I La N2, C6 H14'
_chemical_formula_sum 'C78 H114 I La N2'
_chemical_formula_weight 1345.52
_space_group_crystal_system monoclinic
_space_group_IT_number 14
_space_group_name_Hall '-P 2ybc'
_space_group_name_H-M_alt 'P 1 21/c 1'
_atom_sites_solution_hydrogens mixed
_atom_sites_solution_primary dual
_audit_creation_date 2023-09-06
_audit_creation_method
;
Olex2 1.5
(compiled 2023.08.24 svn.re1ec1418 for OlexSys, GUI svn.r6817)
;
_audit_update_record
;
2023-09-15 deposited with the CCDC.	2024-07-30 downloaded from the CCDC.
;
_cell_angle_alpha 90
_cell_angle_beta 97.0977(13)
_cell_angle_gamma 90
_cell_formula_units_Z 4
_cell_length_a 14.2996(2)
_cell_length_b 15.6187(2)
_cell_length_c 32.5420(5)
_cell_measurement_reflns_used 44935
_cell_measurement_temperature 100.00(10)
_cell_measurement_theta_max 32.5790
_cell_measurement_theta_min 2.8160
_cell_volume 7212.27(18)
_computing_cell_refinement 'CrysAlisPro 1.171.43.88a (Rigaku OD, 2023)'
_computing_data_collection 'CrysAlisPro system (CCD 42.57a 64-bit (release 20-05-2022))'
_computing_data_reduction 'CrysAlisPro 1.171.43.88a (Rigaku OD, 2023)'
_computing_molecular_graphics 'Olex2 1.5 (Dolomanov et al., 2009)'
_computing_publication_material 'Olex2 1.5 (Dolomanov et al., 2009)'
_computing_structure_refinement 'SHELXL 2019/3 (Sheldrick, 2015)'
_computing_structure_solution 'SHELXT  (Sheldrick, 2015)'
_diffrn_ambient_environment N~2~
_diffrn_ambient_temperature 100.00(10)
_diffrn_detector 'Hybrid Pixel Array Detector'
_diffrn_detector_area_resol_mean 10.0000
_diffrn_detector_type HyPix
_diffrn_measured_fraction_theta_full 0.998
_diffrn_measured_fraction_theta_max 0.841
_diffrn_measurement_details
;
List of Runs (angles in degrees, time in seconds):

  # Type    Start    End  Width  t~exp~   \w     \q     \k     \f   Frames
#--------------------------------------------------------------------------
  1  \w     47.00  77.00   0.50   20.00    --    8.91-158.00 -78.00   60
  2  \w    -20.00  22.00   0.50   20.00    --   -8.91 -99.00-120.00   84
  3  \w     -3.00  26.00   0.50   20.00    --    8.91  37.00  60.00   58
  4  \w    -20.00  38.00   0.50   20.00    --    8.91 -99.00 -60.00  116
  5  \w    -23.00  42.00   0.50   20.00    --    8.91 -99.00 150.00  130
  6  \w    -17.00  40.00   0.50   20.00    --    8.91 -99.00-180.00  114
  7  \w     54.00  79.00   0.50   20.00    --    8.91  37.00  60.00   50
  8  \w    -23.00  26.00   0.50   20.00    --    8.91 -99.00 -90.00   98
;
_diffrn_measurement_device 'four-circle diffractometer'
_diffrn_measurement_device_type 'XtaLAB Synergy, Dualflex, HyPix'
_diffrn_measurement_method '\w scans'
_diffrn_orient_matrix_type 'CrysAlisPro convention (1999,Acta A55,543-557)'
_diffrn_orient_matrix_UB_11 0.0041548000
_diffrn_orient_matrix_UB_12 -0.0400062000
_diffrn_orient_matrix_UB_13 0.0103726000
_diffrn_orient_matrix_UB_21 0.0030366000
_diffrn_orient_matrix_UB_22 -0.0209948000
_diffrn_orient_matrix_UB_23 -0.0191264000
_diffrn_orient_matrix_UB_31 0.0497072000
_diffrn_orient_matrix_UB_32 0.0046333000
_diffrn_orient_matrix_UB_33 0.0030269000
_diffrn_radiation_monochromator mirror
_diffrn_radiation_probe x-ray
_diffrn_radiation_type 'Mo K\a'
_diffrn_radiation_wavelength 0.71073
_diffrn_reflns_av_R_equivalents 0.0376
_diffrn_reflns_av_unetI/netI 0.0373
_diffrn_reflns_Laue_measured_fraction_full 0.998
_diffrn_reflns_Laue_measured_fraction_max 0.841
_diffrn_reflns_limit_h_max 19
_diffrn_reflns_limit_h_min -20
_diffrn_reflns_limit_k_max 23
_diffrn_reflns_limit_k_min -18
_diffrn_reflns_limit_l_max 47
_diffrn_reflns_limit_l_min -47
_diffrn_reflns_number 89261
_diffrn_reflns_point_group_measured_fraction_full 0.998
_diffrn_reflns_point_group_measured_fraction_max 0.841
_diffrn_reflns_theta_full 25.242
_diffrn_reflns_theta_max 32.414
_diffrn_reflns_theta_min 2.214
_diffrn_source 'micro-focus sealed X-ray tube'
_diffrn_source_type 'PhotonJet (Mo) X-ray Source'
_exptl_absorpt_coefficient_mu 1.061
_exptl_absorpt_correction_T_max 1.00000
_exptl_absorpt_correction_T_min 0.92901
_exptl_absorpt_correction_type multi-scan
_exptl_absorpt_process_details
;
CrysAlisPro 1.171.43.88a (Rigaku Oxford Diffraction, 2023)
Empirical absorption correction using spherical harmonics,
implemented in SCALE3 ABSPACK scaling algorithm.
;
_exptl_crystal_colour 'clear colourless'
_exptl_crystal_colour_lustre clear
_exptl_crystal_colour_primary colourless
_exptl_crystal_density_diffrn 1.239
_exptl_crystal_description block
_exptl_crystal_F_000 2824
_exptl_crystal_size_max 0.165
_exptl_crystal_size_mid 0.123
_exptl_crystal_size_min 0.099
_refine_diff_density_max 0.682
_refine_diff_density_min -0.580
_refine_diff_density_rms 0.081
_refine_ls_extinction_method none
_refine_ls_goodness_of_fit_ref 1.045
_refine_ls_hydrogen_treatment mixed
_refine_ls_matrix_type full
_refine_ls_number_parameters 771
_refine_ls_number_reflns 21805
_refine_ls_number_restraints 1
_refine_ls_restrained_S_all 1.045
_refine_ls_R_factor_all 0.0442
_refine_ls_R_factor_gt 0.0312
_refine_ls_shift/su_max 0.004
_refine_ls_shift/su_mean 0.000
_refine_ls_structure_factor_coef Fsqd
_refine_ls_weighting_details 'w=1/[\s^2^(Fo^2^)+(0.0310P)^2^+2.7375P] where P=(Fo^2^+2Fc^2^)/3'
_refine_ls_weighting_scheme calc
_refine_ls_wR_factor_gt 0.0670
_refine_ls_wR_factor_ref 0.0705
_reflns_Friedel_coverage 0.000
_reflns_number_gt 17901
_reflns_number_total 21805
_reflns_threshold_expression 'I > 2\s(I)'
_cod_data_source_file d4sc03005b2.cif
_cod_data_source_block ccapg116
_cod_depositor_comments 'Adding full bibliography for 1572261--1572275.cif.'
_cod_original_cell_volume 7212.30(18)
_cod_database_code 1572270
_shelx_shelxl_version_number 2019/3
_chemical_oxdiff_formula 'C11 H10 N O'
_shelx_space_group_comment
;
The symmetry employed for this shelxl refinement is uniquely defined
by the following loop, which should always be used as a source of
symmetry information in preference to the above space-group names.
They are only intended as comments.
;
_olex2_refinement_description
;
1. Fixed Uiso
 At 1.2 times of:
  All C(H) groups, All C(H,H) groups, All N(H) groups
 At 1.5 times of:
  All C(H,H,H) groups
2. Restrained distances
 N1-H1 \\sim N2-H2
 with sigma of 0.02
3.a Ternary CH refined with riding coordinates:
 C13(H13), C16(H16), C19(H19), C28(H28), C31(H31), C34(H34), C49(H49),
 C52(H52), C55(H55), C64(H64), C67(H67), C70(H70)
3.b Secondary CH2 refined with riding coordinates:
 C73(H73A,H73B), C74(H74A,H74B), C75(H75A,H75B), C76(H76A,H76B)
3.c Aromatic/amide H refined with riding coordinates:
 C3(H3), C4(H4), C5(H5), C9(H9), C11(H11), C24(H24), C26(H26), C39(H39),
 C40(H40), C41(H41), C45(H45), C47(H47), C60(H60), C62(H62)
3.d Idealised Me refined as rotating group:
 C14(H14A,H14B,H14C), C15(H15A,H15B,H15C), C17(H17A,H17B,H17C), C18(H18A,H18B,
 H18C), C20(H20A,H20B,H20C), C21(H21A,H21B,H21C), C29(H29A,H29B,H29C), C30(H30A,
 H30B,H30C), C32(H32A,H32B,H32C), C33(H33A,H33B,H33C), C35(H35A,H35B,H35C),
 C36(H36A,H36B,H36C), C50(H50A,H50B,H50C), C51(H51A,H51B,H51C), C53(H53A,H53B,
 H53C), C54(H54A,H54B,H54C), C56(H56A,H56B,H56C), C57(H57A,H57B,H57C), C65(H65A,
 H65B,H65C), C66(H66A,H66B,H66C), C68(H68A,H68B,H68C), C69(H69A,H69B,H69C),
 C71(H71A,H71B,H71C), C78(H78A,H78B,H78C), C72(H72A,H72B,H72C), C77(H77A,H77B,
 H77C)
;
_olex2_submission_special_instructions 'No special instructions were received'
_oxdiff_exptl_absorpt_empirical_details
;
Empirical correction (ABSPACK) includes:
- Absorption correction using spherical harmonics
- Frame scaling
;
_oxdiff_exptl_absorpt_empirical_full_max 1.183
_oxdiff_exptl_absorpt_empirical_full_min 0.899

loop_
_space_group_symop_operation_xyz
'x, y, z'
'-x, y+1/2, -z+1/2'
'-x, -y, -z'
'x, -y-1/2, z-1/2'

loop_
_atom_site_label
_atom_site_type_symbol
_atom_site_fract_x
_atom_site_fract_y
_atom_site_fract_z
_atom_site_U_iso_or_equiv
_atom_site_adp_type
_atom_site_occupancy
_atom_site_site_symmetry_order
_atom_site_calc_flag
_atom_site_refinement_flags_posn
_atom_site_refinement_flags_adp
_atom_site_refinement_flags_occupancy
_atom_site_disorder_assembly
_atom_site_disorder_group
La1 La 0.70033(2) 0.50941(2) 0.28920(2) 0.01441(3) Uani 1 1 d . . . . .
I1 I 0.58579(2) 0.34411(2) 0.26653(2) 0.02198(3) Uani 1 1 d . . . . .
N1 N 0.67455(10) 0.54719(9) 0.35859(4) 0.0169(3) Uani 1 1 d D . . . .
H1 H 0.7042(15) 0.5171(13) 0.3759(6) 0.020 Uiso 1 1 d D U . . .
N2 N 0.78409(10) 0.54124(10) 0.23089(5) 0.0181(3) Uani 1 1 d D . . . .
H2 H 0.7482(14) 0.5576(14) 0.2102(6) 0.022 Uiso 1 1 d D U . . .
C1 C 0.62904(12) 0.60984(11) 0.37852(5) 0.0155(3) Uani 1 1 d . . . . .
C2 C 0.57963(12) 0.67412(11) 0.35378(5) 0.0162(3) Uani 1 1 d . . . . .
C3 C 0.53572(13) 0.74128(11) 0.37218(5) 0.0196(3) Uani 1 1 d . . . . .
H3 H 0.504182 0.784678 0.355325 0.024 Uiso 1 1 calc R U . . .
C4 C 0.53772(13) 0.74527(12) 0.41499(6) 0.0224(4) Uani 1 1 d . . . . .
H4 H 0.510208 0.792398 0.427518 0.027 Uiso 1 1 calc R U . . .
C5 C 0.58045(13) 0.67945(11) 0.43920(5) 0.0207(3) Uani 1 1 d . . . . .
H5 H 0.579012 0.680817 0.468299 0.025 Uiso 1 1 calc R U . . .
C6 C 0.62540(12) 0.61145(11) 0.42194(5) 0.0166(3) Uani 1 1 d . . . . .
C7 C 0.57107(12) 0.65948(10) 0.30813(5) 0.0155(3) Uani 1 1 d . . . . .
C8 C 0.63486(12) 0.69737(11) 0.28348(5) 0.0166(3) Uani 1 1 d . . . . .
C9 C 0.62845(12) 0.67540(11) 0.24141(5) 0.0172(3) Uani 1 1 d . . . . .
H9 H 0.670469 0.701552 0.224744 0.021 Uiso 1 1 calc R U . . .
C10 C 0.56258(12) 0.61654(11) 0.22319(5) 0.0170(3) Uani 1 1 d . . . . .
C11 C 0.50033(12) 0.57958(11) 0.24817(5) 0.0167(3) Uani 1 1 d . . . . .
H11 H 0.455967 0.538386 0.236428 0.020 Uiso 1 1 calc R U . . .
C12 C 0.50169(12) 0.60162(10) 0.28984(5) 0.0156(3) Uani 1 1 d . . . . .
C13 C 0.70614(12) 0.76331(12) 0.30201(6) 0.0196(3) Uani 1 1 d . . . . .
H13 H 0.725704 0.747028 0.331538 0.023 Uiso 1 1 calc R U . . .
C14 C 0.79509(13) 0.76713(14) 0.28034(6) 0.0272(4) Uani 1 1 d . . . . .
H14A H 0.819334 0.709050 0.277396 0.041 Uiso 1 1 calc R U . . .
H14B H 0.842989 0.801801 0.296855 0.041 Uiso 1 1 calc R U . . .
H14C H 0.779918 0.792974 0.252883 0.041 Uiso 1 1 calc R U . . .
C15 C 0.66180(15) 0.85238(12) 0.30176(7) 0.0276(4) Uani 1 1 d . . . . .
H15A H 0.637592 0.868271 0.273295 0.041 Uiso 1 1 calc R U . . .
H15B H 0.709469 0.894032 0.313020 0.041 Uiso 1 1 calc R U . . .
H15C H 0.609907 0.851939 0.318816 0.041 Uiso 1 1 calc R U . . .
C16 C 0.55437(13) 0.59980(12) 0.17681(5) 0.0207(4) Uani 1 1 d . . . . .
H16 H 0.617616 0.610376 0.167668 0.025 Uiso 1 1 calc R U . . .
C17 C 0.5251(2) 0.50918(14) 0.16436(7) 0.0426(6) Uani 1 1 d . . . . .
H17A H 0.460305 0.499223 0.170149 0.064 Uiso 1 1 calc R U . . .
H17B H 0.567432 0.468429 0.180195 0.064 Uiso 1 1 calc R U . . .
H17C H 0.528540 0.501356 0.134712 0.064 Uiso 1 1 calc R U . . .
C18 C 0.4858(2) 0.66393(16) 0.15468(7) 0.0464(7) Uani 1 1 d . . . . .
H18A H 0.484559 0.657296 0.124677 0.070 Uiso 1 1 calc R U . . .
H18B H 0.505943 0.722154 0.162749 0.070 Uiso 1 1 calc R U . . .
H18C H 0.422577 0.653688 0.162359 0.070 Uiso 1 1 calc R U . . .
C19 C 0.42511(12) 0.57006(11) 0.31474(5) 0.0181(3) Uani 1 1 d . . . . .
H19 H 0.453972 0.561187 0.344012 0.022 Uiso 1 1 calc R U . . .
C20 C 0.37701(14) 0.48653(12) 0.29917(6) 0.0254(4) Uani 1 1 d . . . . .
H20A H 0.341088 0.496094 0.271909 0.038 Uiso 1 1 calc R U . . .
H20B H 0.334265 0.467590 0.318681 0.038 Uiso 1 1 calc R U . . .
H20C H 0.424912 0.442457 0.296947 0.038 Uiso 1 1 calc R U . . .
C21 C 0.34942(13) 0.63982(13) 0.31441(7) 0.0271(4) Uani 1 1 d . . . . .
H21A H 0.378398 0.692906 0.325884 0.041 Uiso 1 1 calc R U . . .
H21B H 0.300870 0.621212 0.331241 0.041 Uiso 1 1 calc R U . . .
H21C H 0.320666 0.649873 0.285897 0.041 Uiso 1 1 calc R U . . .
C22 C 0.66138(12) 0.53619(11) 0.44814(5) 0.0173(3) Uani 1 1 d . . . . .
C23 C 0.74919(13) 0.53830(12) 0.47321(5) 0.0195(3) Uani 1 1 d . . . . .
C24 C 0.77676(14) 0.46788(12) 0.49820(6) 0.0232(4) Uani 1 1 d . . . . .
H24 H 0.835592 0.469907 0.515291 0.028 Uiso 1 1 calc R U . . .
C25 C 0.72135(14) 0.39478(12) 0.49905(6) 0.0244(4) Uani 1 1 d . . . . .
C26 C 0.63631(13) 0.39295(12) 0.47369(5) 0.0221(4) Uani 1 1 d . . . . .
H26 H 0.597937 0.343291 0.473632 0.026 Uiso 1 1 calc R U . . .
C27 C 0.60479(13) 0.46203(11) 0.44803(5) 0.0188(3) Uani 1 1 d . . . . .
C28 C 0.81195(13) 0.61738(12) 0.47557(6) 0.0226(4) Uani 1 1 d . . . . .
H28 H 0.793751 0.652553 0.450163 0.027 Uiso 1 1 calc R U . . .
C29 C 0.79509(16) 0.67112(14) 0.51338(7) 0.0335(5) Uani 1 1 d . . . . .
H29A H 0.728948 0.689033 0.510802 0.050 Uiso 1 1 calc R U . . .
H29B H 0.835724 0.721837 0.514951 0.050 Uiso 1 1 calc R U . . .
H29C H 0.809836 0.636830 0.538573 0.050 Uiso 1 1 calc R U . . .
C30 C 0.91739(13) 0.59622(13) 0.47788(6) 0.0265(4) Uani 1 1 d . . . . .
H30A H 0.938885 0.569498 0.504636 0.040 Uiso 1 1 calc R U . . .
H30B H 0.953045 0.649009 0.475008 0.040 Uiso 1 1 calc R U . . .
H30C H 0.927497 0.556641 0.455482 0.040 Uiso 1 1 calc R U . . .
C31 C 0.75262(16) 0.32387(13) 0.52962(6) 0.0316(4) Uani 1 1 d . . . . .
H31 H 0.823073 0.322552 0.533199 0.038 Uiso 1 1 calc R U . . .
C32 C 0.72136(19) 0.34591(15) 0.57165(7) 0.0400(5) Uani 1 1 d . . . . .
H32A H 0.652378 0.347433 0.569147 0.060 Uiso 1 1 calc R U . . .
H32B H 0.746641 0.402046 0.580735 0.060 Uiso 1 1 calc R U . . .
H32C H 0.745042 0.302364 0.592005 0.060 Uiso 1 1 calc R U . . .
C33 C 0.7178(2) 0.23486(15) 0.51507(8) 0.0491(7) Uani 1 1 d . . . . .
H33A H 0.747763 0.191409 0.534046 0.074 Uiso 1 1 calc R U . . .
H33B H 0.733999 0.224362 0.487122 0.074 Uiso 1 1 calc R U . . .
H33C H 0.649215 0.231878 0.514747 0.074 Uiso 1 1 calc R U . . .
C34 C 0.50983(13) 0.45435(12) 0.42165(5) 0.0203(3) Uani 1 1 d . . . . .
H34 H 0.497448 0.509374 0.406218 0.024 Uiso 1 1 calc R U . . .
C35 C 0.42939(14) 0.44020(15) 0.44806(6) 0.0307(4) Uani 1 1 d . . . . .
H35A H 0.368916 0.441563 0.430246 0.046 Uiso 1 1 calc R U . . .
H35B H 0.430634 0.485561 0.468928 0.046 Uiso 1 1 calc R U . . .
H35C H 0.437253 0.384450 0.461868 0.046 Uiso 1 1 calc R U . . .
C36 C 0.51027(15) 0.38240(14) 0.38980(6) 0.0284(4) Uani 1 1 d . . . . .
H36A H 0.525660 0.328073 0.404128 0.043 Uiso 1 1 calc R U . . .
H36B H 0.557527 0.394817 0.371230 0.043 Uiso 1 1 calc R U . . .
H36C H 0.447905 0.378195 0.373636 0.043 Uiso 1 1 calc R U . . .
C37 C 0.87527(12) 0.54378(11) 0.22173(5) 0.0167(3) Uani 1 1 d . . . . .
C38 C 0.94788(12) 0.51490(11) 0.25220(5) 0.0177(3) Uani 1 1 d . . . . .
C39 C 1.04170(13) 0.51817(12) 0.24493(6) 0.0237(4) Uani 1 1 d . . . . .
H39 H 1.089844 0.500449 0.265961 0.028 Uiso 1 1 calc R U . . .
C40 C 1.06570(13) 0.54710(13) 0.20723(6) 0.0263(4) Uani 1 1 d . . . . .
H40 H 1.129963 0.550836 0.202730 0.032 Uiso 1 1 calc R U . . .
C41 C 0.99513(13) 0.57037(12) 0.17635(6) 0.0232(4) Uani 1 1 d . . . . .
H41 H 1.011665 0.588022 0.150260 0.028 Uiso 1 1 calc R U . . .
C42 C 0.89993(12) 0.56865(11) 0.18246(5) 0.0184(3) Uani 1 1 d . . . . .
C43 C 0.91636(12) 0.47303(11) 0.28948(5) 0.0167(3) Uani 1 1 d . . . . .
C44 C 0.91602(12) 0.51682(11) 0.32760(5) 0.0175(3) Uani 1 1 d . . . . .
C45 C 0.87788(12) 0.47575(12) 0.36018(5) 0.0188(3) Uani 1 1 d . . . . .
H45 H 0.877864 0.505231 0.385712 0.023 Uiso 1 1 calc R U . . .
C46 C 0.83988(12) 0.39299(11) 0.35646(5) 0.0178(3) Uani 1 1 d . . . . .
C47 C 0.84152(12) 0.35089(11) 0.31869(5) 0.0178(3) Uani 1 1 d . . . . .
H47 H 0.815112 0.295136 0.315341 0.021 Uiso 1 1 calc R U . . .
C48 C 0.88083(12) 0.38812(11) 0.28552(5) 0.0168(3) Uani 1 1 d . . . . .
C49 C 0.96244(13) 0.60384(12) 0.33445(6) 0.0225(4) Uani 1 1 d . . . . .
H49 H 0.959025 0.633303 0.307023 0.027 Uiso 1 1 calc R U . . .
C50 C 0.91552(15) 0.66194(12) 0.36393(6) 0.0272(4) Uani 1 1 d . . . . .
H50A H 0.847050 0.660983 0.356311 0.041 Uiso 1 1 calc R U . . .
H50B H 0.938733 0.720638 0.361892 0.041 Uiso 1 1 calc R U . . .
H50C H 0.930818 0.641329 0.392407 0.041 Uiso 1 1 calc R U . . .
C51 C 1.06702(15) 0.59221(15) 0.35122(7) 0.0354(5) Uani 1 1 d . . . . .
H51A H 1.072150 0.562005 0.377793 0.053 Uiso 1 1 calc R U . . .
H51B H 1.097186 0.648461 0.355123 0.053 Uiso 1 1 calc R U . . .
H51C H 1.098369 0.558774 0.331412 0.053 Uiso 1 1 calc R U . . .
C52 C 0.80451(13) 0.35106(12) 0.39376(5) 0.0207(4) Uani 1 1 d . . . . .
H52 H 0.763643 0.393569 0.406049 0.025 Uiso 1 1 calc R U . . .
C53 C 0.74577(16) 0.27100(14) 0.38325(7) 0.0324(5) Uani 1 1 d . . . . .
H53A H 0.786321 0.225158 0.374959 0.049 Uiso 1 1 calc R U . . .
H53B H 0.696300 0.283514 0.360422 0.049 Uiso 1 1 calc R U . . .
H53C H 0.716850 0.252779 0.407587 0.049 Uiso 1 1 calc R U . . .
C54 C 0.88834(14) 0.33074(14) 0.42669(6) 0.0281(4) Uani 1 1 d . . . . .
H54A H 0.864973 0.306727 0.451313 0.042 Uiso 1 1 calc R U . . .
H54B H 0.923584 0.383407 0.434228 0.042 Uiso 1 1 calc R U . . .
H54C H 0.929837 0.289129 0.415502 0.042 Uiso 1 1 calc R U . . .
C55 C 0.89408(13) 0.33546(11) 0.24728(5) 0.0202(3) Uani 1 1 d . . . . .
H55 H 0.892204 0.375542 0.223227 0.024 Uiso 1 1 calc R U . . .
C56 C 0.82194(15) 0.26601(15) 0.23597(8) 0.0364(5) Uani 1 1 d . . . . .
H56A H 0.835598 0.237212 0.210633 0.055 Uiso 1 1 calc R U . . .
H56B H 0.758882 0.291490 0.231382 0.055 Uiso 1 1 calc R U . . .
H56C H 0.824535 0.224286 0.258578 0.055 Uiso 1 1 calc R U . . .
C57 C 0.99137(15) 0.29352(15) 0.25347(8) 0.0366(5) Uani 1 1 d . . . . .
H57A H 0.993561 0.251004 0.275719 0.055 Uiso 1 1 calc R U . . .
H57B H 1.039514 0.337364 0.260926 0.055 Uiso 1 1 calc R U . . .
H57C H 1.003423 0.265302 0.227749 0.055 Uiso 1 1 calc R U . . .
C58 C 0.82605(13) 0.58369(11) 0.14627(5) 0.0190(3) Uani 1 1 d . . . . .
C59 C 0.79850(12) 0.66680(12) 0.13256(5) 0.0198(3) Uani 1 1 d . . . . .
C60 C 0.73761(13) 0.67646(13) 0.09591(6) 0.0238(4) Uani 1 1 d . . . . .
H60 H 0.719633 0.732509 0.086739 0.029 Uiso 1 1 calc R U . . .
C61 C 0.70230(14) 0.60639(13) 0.07230(6) 0.0265(4) Uani 1 1 d . . . . .
C62 C 0.72620(15) 0.52530(13) 0.08735(6) 0.0286(4) Uani 1 1 d . . . . .
H62 H 0.700675 0.476837 0.072271 0.034 Uiso 1 1 calc R U . . .
C63 C 0.78628(15) 0.51251(12) 0.12377(6) 0.0248(4) Uani 1 1 d . . . . .
C64 C 0.83782(13) 0.74550(11) 0.15622(6) 0.0204(3) Uani 1 1 d . . . . .
H64 H 0.860792 0.727277 0.185173 0.025 Uiso 1 1 calc R U . . .
C65 C 0.92230(14) 0.78187(13) 0.13705(6) 0.0264(4) Uani 1 1 d . . . . .
H65A H 0.972182 0.738587 0.138287 0.040 Uiso 1 1 calc R U . . .
H65B H 0.946178 0.832808 0.152522 0.040 Uiso 1 1 calc R U . . .
H65C H 0.902460 0.797439 0.108115 0.040 Uiso 1 1 calc R U . . .
C66 C 0.76460(14) 0.81621(12) 0.15861(6) 0.0266(4) Uani 1 1 d . . . . .
H66A H 0.747934 0.841347 0.131084 0.040 Uiso 1 1 calc R U . . .
H66B H 0.790876 0.860668 0.177933 0.040 Uiso 1 1 calc R U . . .
H66C H 0.708093 0.791901 0.168334 0.040 Uiso 1 1 calc R U . . .
C67 C 0.63983(16) 0.62093(14) 0.03127(6) 0.0329(5) Uani 1 1 d . . . . .
H67 H 0.670464 0.666726 0.016125 0.039 Uiso 1 1 calc R U . . .
C68 C 0.62997(18) 0.54205(17) 0.00300(7) 0.0411(5) Uani 1 1 d . . . . .
H68A H 0.592625 0.498267 0.015125 0.062 Uiso 1 1 calc R U . . .
H68B H 0.692625 0.519116 0.000137 0.062 Uiso 1 1 calc R U . . .
H68C H 0.598354 0.558356 -0.024319 0.062 Uiso 1 1 calc R U . . .
C69 C 0.54427(19) 0.65380(19) 0.03829(8) 0.0482(6) Uani 1 1 d . . . . .
H69A H 0.508352 0.668694 0.011631 0.072 Uiso 1 1 calc R U . . .
H69B H 0.551593 0.704752 0.055972 0.072 Uiso 1 1 calc R U . . .
H69C H 0.510569 0.609391 0.051843 0.072 Uiso 1 1 calc R U . . .
C70 C 0.81190(18) 0.42140(13) 0.13765(6) 0.0352(5) Uani 1 1 d . . . . .
H70 H 0.839248 0.424133 0.167426 0.042 Uiso 1 1 calc R U . . .
C71 C 0.88722(19) 0.38544(16) 0.11363(10) 0.0527(7) Uani 1 1 d . . . . .
H71A H 0.903135 0.327114 0.123160 0.079 Uiso 1 1 calc R U . . .
H71B H 0.943589 0.421567 0.118135 0.079 Uiso 1 1 calc R U . . .
H71C H 0.863670 0.384370 0.084043 0.079 Uiso 1 1 calc R U . . .
C78 C 0.7263(2) 0.36228(15) 0.13486(9) 0.0492(7) Uani 1 1 d . . . . .
H78A H 0.699333 0.356167 0.105824 0.074 Uiso 1 1 calc R U . . .
H78B H 0.678981 0.386768 0.150806 0.074 Uiso 1 1 calc R U . . .
H78C H 0.745659 0.305951 0.146148 0.074 Uiso 1 1 calc R U . . .
C72 C 0.7683(3) 0.9679(3) 0.40406(11) 0.0777(10) Uani 1 1 d . . . . .
H72A H 0.814012 0.984552 0.385437 0.117 Uiso 1 1 calc R U . . .
H72B H 0.777694 1.003109 0.429163 0.117 Uiso 1 1 calc R U . . .
H72C H 0.704249 0.976546 0.390100 0.117 Uiso 1 1 calc R U . . .
C73 C 0.7822(2) 0.8738(2) 0.41572(10) 0.0644(8) Uani 1 1 d . . . . .
H73A H 0.731557 0.855864 0.432070 0.077 Uiso 1 1 calc R U . . .
H73B H 0.776204 0.838974 0.390099 0.077 Uiso 1 1 calc R U . . .
C74 C 0.8774(2) 0.85555(19) 0.44070(8) 0.0528(7) Uani 1 1 d . . . . .
H74A H 0.927586 0.878302 0.425323 0.063 Uiso 1 1 calc R U . . .
H74B H 0.886017 0.792756 0.442945 0.063 Uiso 1 1 calc R U . . .
C75 C 0.89007(18) 0.89372(16) 0.48426(8) 0.0420(6) Uani 1 1 d . . . . .
H75A H 0.886448 0.956887 0.482092 0.050 Uiso 1 1 calc R U . . .
H75B H 0.837557 0.874268 0.499127 0.050 Uiso 1 1 calc R U . . .
C76 C 0.98323(19) 0.86912(17) 0.50953(8) 0.0437(6) Uani 1 1 d . . . . .
H76A H 0.989337 0.805984 0.510015 0.052 Uiso 1 1 calc R U . . .
H76B H 1.035958 0.892717 0.496000 0.052 Uiso 1 1 calc R U . . .
C77 C 0.9902(2) 0.90227(18) 0.55368(8) 0.0506(6) Uani 1 1 d . . . . .
H77A H 0.981296 0.964485 0.553321 0.076 Uiso 1 1 calc R U . . .
H77B H 1.052501 0.888462 0.568279 0.076 Uiso 1 1 calc R U . . .
H77C H 0.941428 0.875240 0.567935 0.076 Uiso 1 1 calc R U . . .

loop_
_atom_site_aniso_label
_atom_site_aniso_U_11
_atom_site_aniso_U_22
_atom_site_aniso_U_33
_atom_site_aniso_U_23
_atom_site_aniso_U_13
_atom_site_aniso_U_12
La1 0.01463(5) 0.01672(5) 0.01225(4) -0.00008(3) 0.00313(3) 0.00068(3)
I1 0.01953(6) 0.01892(6) 0.02706(6) -0.00123(4) 0.00109(4) -0.00088(4)
N1 0.0192(7) 0.0181(7) 0.0133(7) 0.0020(5) 0.0017(5) 0.0060(6)
N2 0.0150(7) 0.0254(8) 0.0138(7) 0.0019(6) 0.0018(5) 0.0010(6)
C1 0.0145(8) 0.0168(8) 0.0154(8) 0.0006(6) 0.0023(6) -0.0011(6)
C2 0.0170(8) 0.0173(8) 0.0145(7) 0.0001(6) 0.0027(6) -0.0015(6)
C3 0.0212(9) 0.0184(8) 0.0194(8) 0.0023(6) 0.0026(7) 0.0030(7)
C4 0.0266(10) 0.0204(8) 0.0210(9) -0.0026(7) 0.0064(7) 0.0044(7)
C5 0.0266(9) 0.0208(8) 0.0155(8) -0.0014(7) 0.0058(7) 0.0016(7)
C6 0.0178(8) 0.0167(8) 0.0153(8) 0.0000(6) 0.0023(6) 0.0000(6)
C7 0.0164(8) 0.0158(7) 0.0143(7) 0.0027(6) 0.0021(6) 0.0041(6)
C8 0.0166(8) 0.0172(8) 0.0159(8) 0.0039(6) 0.0011(6) 0.0025(6)
C9 0.0172(8) 0.0184(8) 0.0163(8) 0.0054(6) 0.0030(6) 0.0015(6)
C10 0.0184(8) 0.0183(8) 0.0144(8) 0.0030(6) 0.0017(6) 0.0040(6)
C11 0.0148(8) 0.0183(8) 0.0164(8) 0.0013(6) 0.0000(6) 0.0009(6)
C12 0.0144(8) 0.0163(8) 0.0163(8) 0.0032(6) 0.0022(6) 0.0034(6)
C13 0.0190(9) 0.0230(9) 0.0166(8) 0.0009(7) 0.0015(6) -0.0024(7)
C14 0.0222(10) 0.0366(11) 0.0234(9) -0.0006(8) 0.0049(7) -0.0082(8)
C15 0.0281(10) 0.0205(9) 0.0336(11) 0.0027(8) 0.0010(8) -0.0036(8)
C16 0.0229(9) 0.0251(9) 0.0140(8) 0.0004(7) 0.0023(7) -0.0010(7)
C17 0.0811(19) 0.0279(11) 0.0189(10) -0.0040(8) 0.0067(11) -0.0037(11)
C18 0.0719(18) 0.0467(14) 0.0182(10) 0.0025(9) -0.0042(10) 0.0281(13)
C19 0.0170(8) 0.0208(8) 0.0169(8) 0.0026(6) 0.0035(6) -0.0005(7)
C20 0.0231(10) 0.0239(9) 0.0303(10) 0.0007(8) 0.0073(8) -0.0037(7)
C21 0.0202(9) 0.0268(10) 0.0358(11) -0.0004(8) 0.0092(8) 0.0024(8)
C22 0.0213(9) 0.0192(8) 0.0118(7) -0.0005(6) 0.0041(6) 0.0027(7)
C23 0.0221(9) 0.0215(8) 0.0152(8) -0.0009(6) 0.0037(7) 0.0018(7)
C24 0.0223(9) 0.0277(9) 0.0187(8) 0.0023(7) -0.0018(7) 0.0029(7)
C25 0.0294(10) 0.0257(9) 0.0179(9) 0.0051(7) 0.0018(7) 0.0046(8)
C26 0.0273(10) 0.0220(9) 0.0171(8) 0.0034(7) 0.0034(7) 0.0001(7)
C27 0.0225(9) 0.0208(8) 0.0135(8) 0.0005(6) 0.0036(6) 0.0031(7)
C28 0.0221(9) 0.0240(9) 0.0209(9) 0.0007(7) -0.0002(7) 0.0003(7)
C29 0.0352(12) 0.0309(11) 0.0351(11) -0.0094(9) 0.0070(9) -0.0043(9)
C30 0.0234(10) 0.0308(10) 0.0243(9) -0.0009(8) -0.0011(7) -0.0012(8)
C31 0.0358(12) 0.0287(10) 0.0281(10) 0.0123(8) -0.0051(8) 0.0009(9)
C32 0.0541(15) 0.0397(13) 0.0239(10) 0.0121(9) -0.0046(10) -0.0063(11)
C33 0.079(2) 0.0291(12) 0.0357(13) 0.0117(10) -0.0066(13) 0.0057(12)
C34 0.0226(9) 0.0224(8) 0.0156(8) 0.0030(7) 0.0009(7) -0.0021(7)
C35 0.0253(10) 0.0446(12) 0.0225(10) 0.0000(9) 0.0044(8) 0.0020(9)
C36 0.0297(11) 0.0341(11) 0.0210(9) -0.0057(8) 0.0019(8) -0.0058(8)
C37 0.0181(8) 0.0158(7) 0.0165(8) -0.0025(6) 0.0031(6) -0.0010(6)
C38 0.0179(8) 0.0195(8) 0.0159(8) -0.0019(6) 0.0030(6) -0.0003(7)
C39 0.0168(9) 0.0301(10) 0.0242(9) 0.0021(8) 0.0023(7) 0.0011(7)
C40 0.0177(9) 0.0333(10) 0.0294(10) 0.0026(8) 0.0091(7) -0.0017(8)
C41 0.0238(9) 0.0260(9) 0.0212(9) 0.0014(7) 0.0087(7) -0.0018(7)
C42 0.0208(9) 0.0184(8) 0.0165(8) -0.0011(6) 0.0034(6) -0.0015(7)
C43 0.0126(8) 0.0212(8) 0.0161(8) 0.0009(6) 0.0007(6) 0.0024(6)
C44 0.0134(8) 0.0208(8) 0.0175(8) 0.0005(6) -0.0013(6) 0.0019(6)
C45 0.0165(8) 0.0244(9) 0.0152(8) -0.0010(6) 0.0009(6) 0.0023(7)
C46 0.0140(8) 0.0222(8) 0.0171(8) 0.0033(6) 0.0011(6) 0.0046(6)
C47 0.0142(8) 0.0186(8) 0.0204(8) 0.0013(6) 0.0008(6) 0.0025(6)
C48 0.0127(8) 0.0203(8) 0.0166(8) -0.0003(6) -0.0012(6) 0.0039(6)
C49 0.0237(9) 0.0239(9) 0.0197(9) -0.0015(7) 0.0013(7) -0.0045(7)
C50 0.0348(11) 0.0236(9) 0.0230(9) -0.0044(7) 0.0026(8) -0.0037(8)
C51 0.0230(10) 0.0404(12) 0.0420(13) -0.0089(10) 0.0002(9) -0.0084(9)
C52 0.0208(9) 0.0232(9) 0.0188(8) 0.0027(7) 0.0049(7) 0.0033(7)
C53 0.0369(12) 0.0353(11) 0.0254(10) 0.0066(8) 0.0058(9) -0.0094(9)
C54 0.0279(10) 0.0363(11) 0.0200(9) 0.0064(8) 0.0027(8) 0.0066(8)
C55 0.0234(9) 0.0212(8) 0.0158(8) -0.0023(6) 0.0015(7) 0.0026(7)
C56 0.0289(11) 0.0377(12) 0.0439(13) -0.0210(10) 0.0095(9) -0.0036(9)
C57 0.0264(11) 0.0413(12) 0.0430(13) -0.0178(10) 0.0073(9) 0.0050(9)
C58 0.0216(9) 0.0217(8) 0.0144(8) 0.0001(6) 0.0046(6) -0.0024(7)
C59 0.0181(8) 0.0244(9) 0.0172(8) 0.0002(7) 0.0043(6) -0.0040(7)
C60 0.0243(10) 0.0253(9) 0.0212(9) 0.0044(7) 0.0008(7) -0.0031(8)
C61 0.0280(10) 0.0316(10) 0.0191(9) 0.0018(7) -0.0006(7) -0.0078(8)
C62 0.0380(12) 0.0280(10) 0.0187(9) -0.0022(7) -0.0007(8) -0.0116(9)
C63 0.0356(11) 0.0222(9) 0.0165(8) -0.0007(7) 0.0031(7) -0.0052(8)
C64 0.0209(9) 0.0211(8) 0.0191(8) 0.0006(7) 0.0013(7) -0.0020(7)
C65 0.0246(10) 0.0259(9) 0.0288(10) 0.0019(8) 0.0039(8) -0.0061(8)
C66 0.0302(10) 0.0227(9) 0.0266(10) 0.0008(7) 0.0023(8) 0.0014(8)
C67 0.0363(12) 0.0351(11) 0.0250(10) 0.0039(8) -0.0051(8) -0.0082(9)
C68 0.0436(14) 0.0513(14) 0.0263(11) -0.0070(10) -0.0038(9) -0.0031(11)
C69 0.0466(15) 0.0622(17) 0.0331(13) -0.0072(11) -0.0052(11) 0.0093(12)
C70 0.0633(15) 0.0209(9) 0.0186(9) -0.0013(7) -0.0057(9) -0.0055(10)
C71 0.0412(15) 0.0312(12) 0.083(2) 0.0005(13) -0.0046(14) 0.0046(11)
C78 0.0786(19) 0.0219(10) 0.0524(16) -0.0022(10) 0.0298(14) -0.0085(11)
C72 0.086(3) 0.093(3) 0.0490(19) -0.0052(18) -0.0131(17) 0.005(2)
C73 0.066(2) 0.076(2) 0.0477(17) -0.0073(15) -0.0085(14) -0.0137(17)
C74 0.0659(19) 0.0508(16) 0.0418(15) -0.0095(12) 0.0076(13) -0.0113(13)
C75 0.0486(15) 0.0393(13) 0.0386(13) -0.0019(10) 0.0078(11) -0.0085(11)
C76 0.0507(15) 0.0384(13) 0.0425(14) -0.0003(11) 0.0080(11) -0.0036(11)
C77 0.0670(18) 0.0453(15) 0.0394(14) 0.0035(11) 0.0064(13) -0.0067(13)

loop_
_atom_type_symbol
_atom_type_description
_atom_type_scat_dispersion_real
_atom_type_scat_dispersion_imag
_atom_type_scat_source
C C 0.0033 0.0016 'International Tables Vol C Tables 4.2.6.8 and 6.1.1.4'
H H 0.0000 0.0000 'International Tables Vol C Tables 4.2.6.8 and 6.1.1.4'
I I -0.4742 1.8119 'International Tables Vol C Tables 4.2.6.8 and 6.1.1.4'
La La -0.2871 2.4523 'International Tables Vol C Tables 4.2.6.8 and 6.1.1.4'
N N 0.0061 0.0033 'International Tables Vol C Tables 4.2.6.8 and 6.1.1.4'

loop_
_exptl_crystal_face_index_h
_exptl_crystal_face_index_k
_exptl_crystal_face_index_l
_exptl_crystal_face_perp_dist
0 0 -1 0.0615
0 0 1 0.0615
1 0 0 0.0743
-1 0 0 0.0743
0 1 0 0.0497
0 -1 0 0.0497

loop_
_geom_angle_atom_site_label_1
_geom_angle_atom_site_label_2
_geom_angle_atom_site_label_3
_geom_angle
_geom_angle_site_symmetry_1
_geom_angle_site_symmetry_3
_geom_angle_publ_flag
I1 La1 C9 116.13(3) . . ?
I1 La1 C10 90.71(3) . . ?
I1 La1 C11 76.52(3) . . ?
I1 La1 C12 86.14(3) . . ?
I1 La1 C43 109.93(3) . . ?
I1 La1 C44 125.59(3) . . ?
I1 La1 C45 112.16(3) . . ?
I1 La1 C47 74.18(3) . . ?
I1 La1 C48 84.45(3) . . ?
N1 La1 I1 106.86(4) . . ?
N1 La1 N2 146.56(5) . . ?
N1 La1 C7 57.50(5) . . ?
N1 La1 C8 75.06(5) . . ?
N1 La1 C9 100.61(5) . . ?
N1 La1 C10 110.40(5) . . ?
N1 La1 C11 94.30(5) . . ?
N1 La1 C12 69.08(5) . . ?
N1 La1 C43 107.85(5) . . ?
N1 La1 C44 82.88(5) . . ?
N1 La1 C45 64.56(5) . . ?
N1 La1 C47 94.07(5) . . ?
N1 La1 C48 113.34(5) . . ?
N2 La1 I1 106.45(4) . . ?
N2 La1 C7 111.51(5) . . ?
N2 La1 C8 86.16(5) . . ?
N2 La1 C9 66.67(5) . . ?
N2 La1 C10 71.90(5) . . ?
N2 La1 C11 96.09(5) . . ?
N2 La1 C12 116.14(5) . . ?
N2 La1 C43 57.10(5) . . ?
N2 La1 C44 75.56(5) . . ?
N2 La1 C45 99.87(5) . . ?
N2 La1 C47 92.20(5) . . ?
N2 La1 C48 67.30(5) . . ?
C7 La1 I1 111.56(3) . . ?
C7 La1 C9 45.89(4) . . ?
C7 La1 C10 53.45(4) . . ?
C7 La1 C11 45.39(4) . . ?
C7 La1 C12 26.03(4) . . ?
C7 La1 C43 138.45(5) . . ?
C7 La1 C44 117.90(5) . . ?
C7 La1 C45 114.43(4) . . ?
C7 La1 C47 151.57(4) . . ?
C7 La1 C48 162.89(5) . . ?
C8 La1 I1 129.21(3) . . ?
C8 La1 C7 26.53(4) . . ?
C8 La1 C9 26.10(4) . . ?
C8 La1 C10 45.90(4) . . ?
C8 La1 C11 53.02(4) . . ?
C8 La1 C12 45.99(4) . . ?
C8 La1 C43 117.67(4) . . ?
C8 La1 C44 105.16(4) . . ?
C8 La1 C45 113.65(5) . . ?
C8 La1 C47 155.97(5) . . ?
C8 La1 C48 143.00(4) . . ?
C9 La1 C10 25.42(4) . . ?
C9 La1 C11 44.50(4) . . ?
C9 La1 C12 52.47(4) . . ?
C9 La1 C43 114.45(4) . . ?
C9 La1 C44 114.05(4) . . ?
C9 La1 C45 131.70(5) . . ?
C9 La1 C47 158.07(4) . . ?
C9 La1 C48 133.25(4) . . ?
C10 La1 C45 157.12(5) . . ?
C10 La1 C47 154.28(4) . . ?
C10 La1 C48 135.49(4) . . ?
C11 La1 C10 25.31(4) . . ?
C11 La1 C45 158.48(4) . . ?
C11 La1 C47 150.69(4) . . ?
C11 La1 C48 150.13(4) . . ?
C12 La1 C10 45.02(4) . . ?
C12 La1 C11 25.28(4) . . ?
C12 La1 C45 133.28(4) . . ?
C12 La1 C47 149.37(4) . . ?
C12 La1 C48 170.58(4) . . ?
C43 La1 C10 128.33(4) . . ?
C43 La1 C11 153.17(4) . . ?
C43 La1 C12 163.55(4) . . ?
C43 La1 C44 25.89(4) . . ?
C43 La1 C45 44.63(4) . . ?
C43 La1 C47 44.69(4) . . ?
C43 La1 C48 25.79(4) . . ?
C44 La1 C10 136.91(4) . . ?
C44 La1 C11 157.64(4) . . ?
C44 La1 C12 143.32(4) . . ?
C44 La1 C45 25.18(4) . . ?
C44 La1 C47 51.54(4) . . ?
C44 La1 C48 45.00(4) . . ?
C45 La1 C47 43.05(4) . . ?
C48 La1 C45 51.13(4) . . ?
C48 La1 C47 25.00(4) . . ?
La1 N1 H1 112.4(15) . . ?
C1 N1 La1 138.63(11) . . ?
C1 N1 H1 108.8(15) . . ?
La1 N2 H2 112.4(15) . . ?
C37 N2 La1 138.77(12) . . ?
C37 N2 H2 108.7(15) . . ?
N1 C1 C2 117.75(15) . . ?
N1 C1 C6 123.85(15) . . ?
C2 C1 C6 118.34(15) . . ?
C1 C2 C7 115.46(14) . . ?
C3 C2 C1 120.49(15) . . ?
C3 C2 C7 123.80(15) . . ?
C2 C3 H3 119.7 . . ?
C4 C3 C2 120.58(16) . . ?
C4 C3 H3 119.7 . . ?
C3 C4 H4 120.4 . . ?
C5 C4 C3 119.19(16) . . ?
C5 C4 H4 120.4 . . ?
C4 C5 H5 119.1 . . ?
C4 C5 C6 121.81(16) . . ?
C6 C5 H5 119.1 . . ?
C1 C6 C22 119.86(15) . . ?
C5 C6 C1 119.29(16) . . ?
C5 C6 C22 120.58(15) . . ?
C2 C7 La1 109.67(10) . . ?
C8 C7 La1 76.20(9) . . ?
C8 C7 C2 121.34(15) . . ?
C8 C7 C12 119.66(15) . . ?
C12 C7 La1 80.66(9) . . ?
C12 C7 C2 118.85(14) . . ?
C7 C8 La1 77.28(9) . . ?
C7 C8 C13 120.37(15) . . ?
C9 C8 La1 78.96(10) . . ?
C9 C8 C7 118.77(16) . . ?
C9 C8 C13 120.81(15) . . ?
C13 C8 La1 115.96(11) . . ?
La1 C9 H9 116.6 . . ?
C8 C9 La1 74.93(9) . . ?
C8 C9 H9 118.8 . . ?
C10 C9 La1 80.11(10) . . ?
C10 C9 C8 122.35(15) . . ?
C10 C9 H9 118.8 . . ?
C9 C10 La1 74.46(10) . . ?
C9 C10 C11 117.95(15) . . ?
C9 C10 C16 120.00(15) . . ?
C11 C10 La1 77.17(9) . . ?
C11 C10 C16 121.85(16) . . ?
C16 C10 La1 122.77(11) . . ?
La1 C11 H11 117.0 . . ?
C10 C11 La1 77.52(10) . . ?
C10 C11 H11 119.1 . . ?
C12 C11 La1 76.97(10) . . ?
C12 C11 C10 121.85(16) . . ?
C12 C11 H11 119.1 . . ?
C7 C12 La1 73.30(9) . . ?
C7 C12 C19 119.67(15) . . ?
C11 C12 La1 77.75(9) . . ?
C11 C12 C7 119.33(15) . . ?
C11 C12 C19 120.81(15) . . ?
C19 C12 La1 123.88(10) . . ?
C8 C13 H13 107.6 . . ?
C8 C13 C14 113.49(15) . . ?
C8 C13 C15 110.92(15) . . ?
C14 C13 H13 107.6 . . ?
C15 C13 H13 107.6 . . ?
C15 C13 C14 109.28(16) . . ?
C13 C14 H14A 109.5 . . ?
C13 C14 H14B 109.5 . . ?
C13 C14 H14C 109.5 . . ?
H14A C14 H14B 109.5 . . ?
H14A C14 H14C 109.5 . . ?
H14B C14 H14C 109.5 . . ?
C13 C15 H15A 109.5 . . ?
C13 C15 H15B 109.5 . . ?
C13 C15 H15C 109.5 . . ?
H15A C15 H15B 109.5 . . ?
H15A C15 H15C 109.5 . . ?
H15B C15 H15C 109.5 . . ?
C10 C16 H16 107.7 . . ?
C17 C16 C10 114.19(15) . . ?
C17 C16 H16 107.7 . . ?
C17 C16 C18 110.34(19) . . ?
C18 C16 C10 108.83(15) . . ?
C18 C16 H16 107.7 . . ?
C16 C17 H17A 109.5 . . ?
C16 C17 H17B 109.5 . . ?
C16 C17 H17C 109.5 . . ?
H17A C17 H17B 109.5 . . ?
H17A C17 H17C 109.5 . . ?
H17B C17 H17C 109.5 . . ?
C16 C18 H18A 109.5 . . ?
C16 C18 H18B 109.5 . . ?
C16 C18 H18C 109.5 . . ?
H18A C18 H18B 109.5 . . ?
H18A C18 H18C 109.5 . . ?
H18B C18 H18C 109.5 . . ?
C12 C19 H19 108.2 . . ?
C12 C19 C20 115.01(15) . . ?
C12 C19 C21 108.63(14) . . ?
C20 C19 H19 108.2 . . ?
C20 C19 C21 108.35(15) . . ?
C21 C19 H19 108.2 . . ?
C19 C20 H20A 109.5 . . ?
C19 C20 H20B 109.5 . . ?
C19 C20 H20C 109.5 . . ?
H20A C20 H20B 109.5 . . ?
H20A C20 H20C 109.5 . . ?
H20B C20 H20C 109.5 . . ?
C19 C21 H21A 109.5 . . ?
C19 C21 H21B 109.5 . . ?
C19 C21 H21C 109.5 . . ?
H21A C21 H21B 109.5 . . ?
H21A C21 H21C 109.5 . . ?
H21B C21 H21C 109.5 . . ?
C23 C22 C6 121.81(16) . . ?
C23 C22 C27 119.28(16) . . ?
C27 C22 C6 118.90(16) . . ?
C22 C23 C28 121.66(16) . . ?
C24 C23 C22 119.07(17) . . ?
C24 C23 C28 119.17(17) . . ?
C23 C24 H24 118.7 . . ?
C25 C24 C23 122.52(18) . . ?
C25 C24 H24 118.7 . . ?
C24 C25 C31 119.27(18) . . ?
C26 C25 C24 117.76(17) . . ?
C26 C25 C31 122.81(18) . . ?
C25 C26 H26 118.9 . . ?
C25 C26 C27 122.21(18) . . ?
C27 C26 H26 118.9 . . ?
C22 C27 C34 122.54(15) . . ?
C26 C27 C22 119.13(17) . . ?
C26 C27 C34 118.32(16) . . ?
C23 C28 H28 108.2 . . ?
C23 C28 C29 109.53(15) . . ?
C23 C28 C30 113.37(16) . . ?
C29 C28 H28 108.2 . . ?
C29 C28 C30 109.22(16) . . ?
C30 C28 H28 108.2 . . ?
C28 C29 H29A 109.5 . . ?
C28 C29 H29B 109.5 . . ?
C28 C29 H29C 109.5 . . ?
H29A C29 H29B 109.5 . . ?
H29A C29 H29C 109.5 . . ?
H29B C29 H29C 109.5 . . ?
C28 C30 H30A 109.5 . . ?
C28 C30 H30B 109.5 . . ?
C28 C30 H30C 109.5 . . ?
H30A C30 H30B 109.5 . . ?
H30A C30 H30C 109.5 . . ?
H30B C30 H30C 109.5 . . ?
C25 C31 H31 107.6 . . ?
C25 C31 C32 109.07(18) . . ?
C25 C31 C33 113.65(18) . . ?
C32 C31 H31 107.6 . . ?
C32 C31 C33 111.14(19) . . ?
C33 C31 H31 107.6 . . ?
C31 C32 H32A 109.5 . . ?
C31 C32 H32B 109.5 . . ?
C31 C32 H32C 109.5 . . ?
H32A C32 H32B 109.5 . . ?
H32A C32 H32C 109.5 . . ?
H32B C32 H32C 109.5 . . ?
C31 C33 H33A 109.5 . . ?
C31 C33 H33B 109.5 . . ?
C31 C33 H33C 109.5 . . ?
H33A C33 H33B 109.5 . . ?
H33A C33 H33C 109.5 . . ?
H33B C33 H33C 109.5 . . ?
C27 C34 H34 107.8 . . ?
C27 C34 C35 111.99(15) . . ?
C27 C34 C36 111.27(15) . . ?
C35 C34 H34 107.8 . . ?
C36 C34 H34 107.8 . . ?
C36 C34 C35 109.87(16) . . ?
C34 C35 H35A 109.5 . . ?
C34 C35 H35B 109.5 . . ?
C34 C35 H35C 109.5 . . ?
H35A C35 H35B 109.5 . . ?
H35A C35 H35C 109.5 . . ?
H35B C35 H35C 109.5 . . ?
C34 C36 H36A 109.5 . . ?
C34 C36 H36B 109.5 . . ?
C34 C36 H36C 109.5 . . ?
H36A C36 H36B 109.5 . . ?
H36A C36 H36C 109.5 . . ?
H36B C36 H36C 109.5 . . ?
N2 C37 C38 118.14(15) . . ?
N2 C37 C42 123.42(16) . . ?
C38 C37 C42 118.31(15) . . ?
C37 C38 C43 115.99(15) . . ?
C39 C38 C37 120.48(16) . . ?
C39 C38 C43 123.19(16) . . ?
C38 C39 H39 119.7 . . ?
C40 C39 C38 120.70(18) . . ?
C40 C39 H39 119.7 . . ?
C39 C40 H40 120.3 . . ?
C41 C40 C39 119.32(17) . . ?
C41 C40 H40 120.3 . . ?
C40 C41 H41 119.1 . . ?
C40 C41 C42 121.82(17) . . ?
C42 C41 H41 119.1 . . ?
C37 C42 C58 121.32(15) . . ?
C41 C42 C37 119.11(17) . . ?
C41 C42 C58 119.22(16) . . ?
C38 C43 La1 108.27(10) . . ?
C44 C43 La1 78.78(10) . . ?
C44 C43 C38 122.19(15) . . ?
C44 C43 C48 119.35(15) . . ?
C48 C43 La1 80.10(9) . . ?
C48 C43 C38 118.36(15) . . ?
C43 C44 La1 75.33(10) . . ?
C43 C44 C49 120.83(15) . . ?
C45 C44 La1 80.33(10) . . ?
C45 C44 C43 118.92(16) . . ?
C45 C44 C49 120.10(16) . . ?
C49 C44 La1 118.38(11) . . ?
La1 C45 H45 117.2 . . ?
C44 C45 La1 74.49(10) . . ?
C44 C45 H45 118.7 . . ?
C46 C45 La1 80.07(10) . . ?
C46 C45 C44 122.55(16) . . ?
C46 C45 H45 118.7 . . ?
C45 C46 C52 119.48(15) . . ?
C47 C46 C45 117.50(16) . . ?
C47 C46 C52 122.91(16) . . ?
La1 C47 H47 116.0 . . ?
C46 C47 La1 79.89(10) . . ?
C46 C47 H47 118.9 . . ?
C46 C47 C48 122.25(16) . . ?
C48 C47 La1 75.61(9) . . ?
C48 C47 H47 118.9 . . ?
C43 C48 La1 74.11(9) . . ?
C43 C48 C55 119.94(15) . . ?
C47 C48 La1 79.39(10) . . ?
C47 C48 C43 119.34(15) . . ?
C47 C48 C55 120.46(15) . . ?
C55 C48 La1 122.00(11) . . ?
C44 C49 H49 108.0 . . ?
C44 C49 C50 113.88(15) . . ?
C44 C49 C51 109.57(16) . . ?
C50 C49 H49 108.0 . . ?
C50 C49 C51 109.22(16) . . ?
C51 C49 H49 108.0 . . ?
C49 C50 H50A 109.5 . . ?
C49 C50 H50B 109.5 . . ?
C49 C50 H50C 109.5 . . ?
H50A C50 H50B 109.5 . . ?
H50A C50 H50C 109.5 . . ?
H50B C50 H50C 109.5 . . ?
C49 C51 H51A 109.5 . . ?
C49 C51 H51B 109.5 . . ?
C49 C51 H51C 109.5 . . ?
H51A C51 H51B 109.5 . . ?
H51A C51 H51C 109.5 . . ?
H51B C51 H51C 109.5 . . ?
C46 C52 H52 107.6 . . ?
C46 C52 C53 113.79(15) . . ?
C46 C52 C54 109.73(15) . . ?
C53 C52 H52 107.6 . . ?
C53 C52 C54 110.36(16) . . ?
C54 C52 H52 107.6 . . ?
C52 C53 H53A 109.5 . . ?
C52 C53 H53B 109.5 . . ?
C52 C53 H53C 109.5 . . ?
H53A C53 H53B 109.5 . . ?
H53A C53 H53C 109.5 . . ?
H53B C53 H53C 109.5 . . ?
C52 C54 H54A 109.5 . . ?
C52 C54 H54B 109.5 . . ?
C52 C54 H54C 109.5 . . ?
H54A C54 H54B 109.5 . . ?
H54A C54 H54C 109.5 . . ?
H54B C54 H54C 109.5 . . ?
C48 C55 H55 107.9 . . ?
C48 C55 C57 109.07(15) . . ?
C56 C55 C48 115.89(16) . . ?
C56 C55 H55 107.9 . . ?
C56 C55 C57 107.91(17) . . ?
C57 C55 H55 107.9 . . ?
C55 C56 H56A 109.5 . . ?
C55 C56 H56B 109.5 . . ?
C55 C56 H56C 109.5 . . ?
H56A C56 H56B 109.5 . . ?
H56A C56 H56C 109.5 . . ?
H56B C56 H56C 109.5 . . ?
C55 C57 H57A 109.5 . . ?
C55 C57 H57B 109.5 . . ?
C55 C57 H57C 109.5 . . ?
H57A C57 H57B 109.5 . . ?
H57A C57 H57C 109.5 . . ?
H57B C57 H57C 109.5 . . ?
C59 C58 C42 122.25(16) . . ?
C63 C58 C42 118.90(16) . . ?
C63 C58 C59 118.77(17) . . ?
C58 C59 C64 120.77(16) . . ?
C60 C59 C58 119.31(17) . . ?
C60 C59 C64 119.87(17) . . ?
C59 C60 H60 119.0 . . ?
C59 C60 C61 122.07(18) . . ?
C61 C60 H60 119.0 . . ?
C60 C61 C67 119.80(18) . . ?
C62 C61 C60 117.76(18) . . ?
C62 C61 C67 122.43(18) . . ?
C61 C62 H62 118.9 . . ?
C61 C62 C63 122.16(18) . . ?
C63 C62 H62 118.9 . . ?
C58 C63 C70 121.01(17) . . ?
C62 C63 C58 119.75(18) . . ?
C62 C63 C70 119.18(17) . . ?
C59 C64 H64 107.7 . . ?
C59 C64 C65 110.71(15) . . ?
C59 C64 C66 113.35(16) . . ?
C65 C64 H64 107.7 . . ?
C66 C64 H64 107.7 . . ?
C66 C64 C65 109.34(15) . . ?
C64 C65 H65A 109.5 . . ?
C64 C65 H65B 109.5 . . ?
C64 C65 H65C 109.5 . . ?
H65A C65 H65B 109.5 . . ?
H65A C65 H65C 109.5 . . ?
H65B C65 H65C 109.5 . . ?
C64 C66 H66A 109.5 . . ?
C64 C66 H66B 109.5 . . ?
C64 C66 H66C 109.5 . . ?
H66A C66 H66B 109.5 . . ?
H66A C66 H66C 109.5 . . ?
H66B C66 H66C 109.5 . . ?
C61 C67 H67 107.0 . . ?
C61 C67 C68 113.89(19) . . ?
C68 C67 H67 107.0 . . ?
C69 C67 C61 111.23(19) . . ?
C69 C67 H67 107.0 . . ?
C69 C67 C68 110.34(19) . . ?
C67 C68 H68A 109.5 . . ?
C67 C68 H68B 109.5 . . ?
C67 C68 H68C 109.5 . . ?
H68A C68 H68B 109.5 . . ?
H68A C68 H68C 109.5 . . ?
H68B C68 H68C 109.5 . . ?
C67 C69 H69A 109.5 . . ?
C67 C69 H69B 109.5 . . ?
C67 C69 H69C 109.5 . . ?
H69A C69 H69B 109.5 . . ?
H69A C69 H69C 109.5 . . ?
H69B C69 H69C 109.5 . . ?
C63 C70 H70 107.3 . . ?
C63 C70 C78 112.7(2) . . ?
C71 C70 C63 110.70(19) . . ?
C71 C70 H70 107.3 . . ?
C71 C70 C78 111.16(18) . . ?
C78 C70 H70 107.3 . . ?
C70 C71 H71A 109.5 . . ?
C70 C71 H71B 109.5 . . ?
C70 C71 H71C 109.5 . . ?
H71A C71 H71B 109.5 . . ?
H71A C71 H71C 109.5 . . ?
H71B C71 H71C 109.5 . . ?
C70 C78 H78A 109.5 . . ?
C70 C78 H78B 109.5 . . ?
C70 C78 H78C 109.5 . . ?
H78A C78 H78B 109.5 . . ?
H78A C78 H78C 109.5 . . ?
H78B C78 H78C 109.5 . . ?
H72A C72 H72B 109.5 . . ?
H72A C72 H72C 109.5 . . ?
H72B C72 H72C 109.5 . . ?
C73 C72 H72A 109.5 . . ?
C73 C72 H72B 109.5 . . ?
C73 C72 H72C 109.5 . . ?
C72 C73 H73A 109.0 . . ?
C72 C73 H73B 109.0 . . ?
H73A C73 H73B 107.8 . . ?
C74 C73 C72 113.1(3) . . ?
C74 C73 H73A 109.0 . . ?
C74 C73 H73B 109.0 . . ?
C73 C74 H74A 108.6 . . ?
C73 C74 H74B 108.6 . . ?
C73 C74 C75 114.7(2) . . ?
H74A C74 H74B 107.6 . . ?
C75 C74 H74A 108.6 . . ?
C75 C74 H74B 108.6 . . ?
C74 C75 H75A 108.9 . . ?
C74 C75 H75B 108.9 . . ?
H75A C75 H75B 107.7 . . ?
C76 C75 C74 113.4(2) . . ?
C76 C75 H75A 108.9 . . ?
C76 C75 H75B 108.9 . . ?
C75 C76 H76A 109.2 . . ?
C75 C76 H76B 109.2 . . ?
H76A C76 H76B 107.9 . . ?
C77 C76 C75 112.0(2) . . ?
C77 C76 H76A 109.2 . . ?
C77 C76 H76B 109.2 . . ?
C76 C77 H77A 109.5 . . ?
C76 C77 H77B 109.5 . . ?
C76 C77 H77C 109.5 . . ?
H77A C77 H77B 109.5 . . ?
H77A C77 H77C 109.5 . . ?
H77B C77 H77C 109.5 . . ?

loop_
_geom_bond_atom_site_label_1
_geom_bond_atom_site_label_2
_geom_bond_distance
_geom_bond_site_symmetry_2
_geom_bond_publ_flag
La1 I1 3.09743(15) . ?
La1 N1 2.4062(14) . ?
La1 N2 2.4174(14) . ?
La1 C7 3.0937(16) . ?
La1 C8 3.0800(17) . ?
La1 C9 3.1307(16) . ?
La1 C10 3.2012(17) . ?
La1 C11 3.1968(17) . ?
La1 C12 3.1871(16) . ?
La1 C43 3.1398(16) . ?
La1 C44 3.1836(17) . ?
La1 C45 3.2571(17) . ?
La1 C47 3.2632(17) . ?
La1 C48 3.2159(16) . ?
N1 H1 0.812(18) . ?
N1 C1 1.380(2) . ?
N2 H2 0.836(18) . ?
N2 C37 1.374(2) . ?
C1 C2 1.419(2) . ?
C1 C6 1.421(2) . ?
C2 C3 1.395(2) . ?
C2 C7 1.493(2) . ?
C3 H3 0.9500 . ?
C3 C4 1.391(2) . ?
C4 H4 0.9500 . ?
C4 C5 1.390(3) . ?
C5 H5 0.9500 . ?
C5 C6 1.395(2) . ?
C6 C22 1.505(2) . ?
C7 C8 1.416(2) . ?
C7 C12 1.418(2) . ?
C8 C9 1.403(2) . ?
C8 C13 1.520(2) . ?
C9 H9 0.9500 . ?
C9 C10 1.395(2) . ?
C10 C11 1.402(2) . ?
C10 C16 1.522(2) . ?
C11 H11 0.9500 . ?
C11 C12 1.397(2) . ?
C12 C19 1.522(2) . ?
C13 H13 1.0000 . ?
C13 C14 1.530(2) . ?
C13 C15 1.528(3) . ?
C14 H14A 0.9800 . ?
C14 H14B 0.9800 . ?
C14 H14C 0.9800 . ?
C15 H15A 0.9800 . ?
C15 H15B 0.9800 . ?
C15 H15C 0.9800 . ?
C16 H16 1.0000 . ?
C16 C17 1.517(3) . ?
C16 C18 1.520(3) . ?
C17 H17A 0.9800 . ?
C17 H17B 0.9800 . ?
C17 H17C 0.9800 . ?
C18 H18A 0.9800 . ?
C18 H18B 0.9800 . ?
C18 H18C 0.9800 . ?
C19 H19 1.0000 . ?
C19 C20 1.532(3) . ?
C19 C21 1.535(2) . ?
C20 H20A 0.9800 . ?
C20 H20B 0.9800 . ?
C20 H20C 0.9800 . ?
C21 H21A 0.9800 . ?
C21 H21B 0.9800 . ?
C21 H21C 0.9800 . ?
C22 C23 1.411(3) . ?
C22 C27 1.413(3) . ?
C23 C24 1.395(3) . ?
C23 C28 1.523(3) . ?
C24 H24 0.9500 . ?
C24 C25 1.392(3) . ?
C25 C26 1.383(3) . ?
C25 C31 1.519(3) . ?
C26 H26 0.9500 . ?
C26 C27 1.404(2) . ?
C27 C34 1.519(3) . ?
C28 H28 1.0000 . ?
C28 C29 1.533(3) . ?
C28 C30 1.536(3) . ?
C29 H29A 0.9800 . ?
C29 H29B 0.9800 . ?
C29 H29C 0.9800 . ?
C30 H30A 0.9800 . ?
C30 H30B 0.9800 . ?
C30 H30C 0.9800 . ?
C31 H31 1.0000 . ?
C31 C32 1.530(3) . ?
C31 C33 1.532(3) . ?
C32 H32A 0.9800 . ?
C32 H32B 0.9800 . ?
C32 H32C 0.9800 . ?
C33 H33A 0.9800 . ?
C33 H33B 0.9800 . ?
C33 H33C 0.9800 . ?
C34 H34 1.0000 . ?
C34 C35 1.535(3) . ?
C34 C36 1.529(3) . ?
C35 H35A 0.9800 . ?
C35 H35B 0.9800 . ?
C35 H35C 0.9800 . ?
C36 H36A 0.9800 . ?
C36 H36B 0.9800 . ?
C36 H36C 0.9800 . ?
C37 C38 1.418(2) . ?
C37 C42 1.421(2) . ?
C38 C39 1.392(2) . ?
C38 C43 1.496(2) . ?
C39 H39 0.9500 . ?
C39 C40 1.390(3) . ?
C40 H40 0.9500 . ?
C40 C41 1.382(3) . ?
C41 H41 0.9500 . ?
C41 C42 1.400(3) . ?
C42 C58 1.500(2) . ?
C43 C44 1.417(2) . ?
C43 C48 1.420(2) . ?
C44 C45 1.406(2) . ?
C44 C49 1.517(2) . ?
C45 H45 0.9500 . ?
C45 C46 1.402(3) . ?
C46 C47 1.397(2) . ?
C46 C52 1.520(2) . ?
C47 H47 0.9500 . ?
C47 C48 1.403(2) . ?
C48 C55 1.523(2) . ?
C49 H49 1.0000 . ?
C49 C50 1.534(3) . ?
C49 C51 1.538(3) . ?
C50 H50A 0.9800 . ?
C50 H50B 0.9800 . ?
C50 H50C 0.9800 . ?
C51 H51A 0.9800 . ?
C51 H51B 0.9800 . ?
C51 H51C 0.9800 . ?
C52 H52 1.0000 . ?
C52 C53 1.522(3) . ?
C52 C54 1.539(3) . ?
C53 H53A 0.9800 . ?
C53 H53B 0.9800 . ?
C53 H53C 0.9800 . ?
C54 H54A 0.9800 . ?
C54 H54B 0.9800 . ?
C54 H54C 0.9800 . ?
C55 H55 1.0000 . ?
C55 C56 1.511(3) . ?
C55 C57 1.528(3) . ?
C56 H56A 0.9800 . ?
C56 H56B 0.9800 . ?
C56 H56C 0.9800 . ?
C57 H57A 0.9800 . ?
C57 H57B 0.9800 . ?
C57 H57C 0.9800 . ?
C58 C59 1.413(3) . ?
C58 C63 1.411(3) . ?
C59 C60 1.395(3) . ?
C59 C64 1.521(2) . ?
C60 H60 0.9500 . ?
C60 C61 1.395(3) . ?
C61 C62 1.385(3) . ?
C61 C67 1.529(3) . ?
C62 H62 0.9500 . ?
C62 C63 1.390(3) . ?
C63 C70 1.524(3) . ?
C64 H64 1.0000 . ?
C64 C65 1.535(3) . ?
C64 C66 1.530(3) . ?
C65 H65A 0.9800 . ?
C65 H65B 0.9800 . ?
C65 H65C 0.9800 . ?
C66 H66A 0.9800 . ?
C66 H66B 0.9800 . ?
C66 H66C 0.9800 . ?
C67 H67 1.0000 . ?
C67 C68 1.534(3) . ?
C67 C69 1.503(3) . ?
C68 H68A 0.9800 . ?
C68 H68B 0.9800 . ?
C68 H68C 0.9800 . ?
C69 H69A 0.9800 . ?
C69 H69B 0.9800 . ?
C69 H69C 0.9800 . ?
C70 H70 1.0000 . ?
C70 C71 1.515(4) . ?
C70 C78 1.527(3) . ?
C71 H71A 0.9800 . ?
C71 H71B 0.9800 . ?
C71 H71C 0.9800 . ?
C78 H78A 0.9800 . ?
C78 H78B 0.9800 . ?
C78 H78C 0.9800 . ?
C72 H72A 0.9800 . ?
C72 H72B 0.9800 . ?
C72 H72C 0.9800 . ?
C72 C73 1.525(5) . ?
C73 H73A 0.9900 . ?
C73 H73B 0.9900 . ?
C73 C74 1.525(4) . ?
C74 H74A 0.9900 . ?
C74 H74B 0.9900 . ?
C74 C75 1.528(3) . ?
C75 H75A 0.9900 . ?
C75 H75B 0.9900 . ?
C75 C76 1.526(4) . ?
C76 H76A 0.9900 . ?
C76 H76B 0.9900 . ?
C76 C77 1.519(4) . ?
C77 H77A 0.9800 . ?
C77 H77B 0.9800 . ?
C77 H77C 0.9800 . ?

loop_
_geom_torsion_atom_site_label_1
_geom_torsion_atom_site_label_2
_geom_torsion_atom_site_label_3
_geom_torsion_atom_site_label_4
_geom_torsion
_geom_torsion_site_symmetry_1
_geom_torsion_site_symmetry_2
_geom_torsion_site_symmetry_3
_geom_torsion_site_symmetry_4
_geom_torsion_publ_flag
La1 N1 C1 C2 0.8(3) . . . . ?
La1 N1 C1 C6 177.87(13) . . . . ?
La1 N2 C37 C38 5.9(3) . . . . ?
La1 N2 C37 C42 -178.24(13) . . . . ?
La1 C7 C8 C9 69.64(14) . . . . ?
La1 C7 C8 C13 -112.82(15) . . . . ?
La1 C7 C12 C11 -65.00(14) . . . . ?
La1 C7 C12 C19 119.93(14) . . . . ?
La1 C8 C9 C10 67.61(15) . . . . ?
La1 C8 C13 C14 63.08(17) . . . . ?
La1 C8 C13 C15 -173.45(11) . . . . ?
La1 C9 C10 C11 65.89(14) . . . . ?
La1 C9 C10 C16 -119.23(15) . . . . ?
La1 C10 C11 C12 65.84(15) . . . . ?
La1 C10 C16 C17 58.2(2) . . . . ?
La1 C10 C16 C18 -177.98(15) . . . . ?
La1 C11 C12 C7 62.66(14) . . . . ?
La1 C11 C12 C19 -122.32(15) . . . . ?
La1 C12 C19 C20 -69.89(18) . . . . ?
La1 C12 C19 C21 168.50(12) . . . . ?
La1 C43 C44 C45 69.94(15) . . . . ?
La1 C43 C44 C49 -114.58(15) . . . . ?
La1 C43 C48 C47 -67.68(14) . . . . ?
La1 C43 C48 C55 118.16(14) . . . . ?
La1 C44 C45 C46 67.08(16) . . . . ?
La1 C44 C49 C50 59.95(18) . . . . ?
La1 C44 C49 C51 -177.40(12) . . . . ?
La1 C45 C46 C47 64.80(14) . . . . ?
La1 C45 C46 C52 -118.84(14) . . . . ?
La1 C47 C48 C43 64.86(14) . . . . ?
La1 C47 C48 C55 -121.02(15) . . . . ?
La1 C48 C55 C56 -64.7(2) . . . . ?
La1 C48 C55 C57 173.37(13) . . . . ?
N1 C1 C2 C3 -177.16(16) . . . . ?
N1 C1 C2 C7 8.4(2) . . . . ?
N1 C1 C6 C5 177.64(16) . . . . ?
N1 C1 C6 C22 -8.3(3) . . . . ?
N2 C37 C38 C39 -178.33(16) . . . . ?
N2 C37 C38 C43 8.1(2) . . . . ?
N2 C37 C42 C41 179.07(17) . . . . ?
N2 C37 C42 C58 -7.7(3) . . . . ?
C1 C2 C3 C4 -1.5(3) . . . . ?
C1 C2 C7 La1 -10.70(17) . . . . ?
C1 C2 C7 C8 -96.17(19) . . . . ?
C1 C2 C7 C12 79.3(2) . . . . ?
C1 C6 C22 C23 103.6(2) . . . . ?
C1 C6 C22 C27 -77.4(2) . . . . ?
C2 C1 C6 C5 -5.3(2) . . . . ?
C2 C1 C6 C22 168.81(16) . . . . ?
C2 C3 C4 C5 -2.8(3) . . . . ?
C2 C7 C8 La1 104.85(14) . . . . ?
C2 C7 C8 C9 174.49(15) . . . . ?
C2 C7 C8 C13 -8.0(2) . . . . ?
C2 C7 C12 La1 -107.39(14) . . . . ?
C2 C7 C12 C11 -172.39(15) . . . . ?
C2 C7 C12 C19 12.5(2) . . . . ?
C3 C2 C7 La1 175.07(14) . . . . ?
C3 C2 C7 C8 89.6(2) . . . . ?
C3 C2 C7 C12 -94.9(2) . . . . ?
C3 C4 C5 C6 3.1(3) . . . . ?
C4 C5 C6 C1 1.0(3) . . . . ?
C4 C5 C6 C22 -173.03(17) . . . . ?
C5 C6 C22 C23 -82.4(2) . . . . ?
C5 C6 C22 C27 96.6(2) . . . . ?
C6 C1 C2 C3 5.6(2) . . . . ?
C6 C1 C2 C7 -168.87(15) . . . . ?
C6 C22 C23 C24 177.18(16) . . . . ?
C6 C22 C23 C28 0.8(2) . . . . ?
C6 C22 C27 C26 -177.45(15) . . . . ?
C6 C22 C27 C34 1.5(2) . . . . ?
C7 C2 C3 C4 172.42(17) . . . . ?
C7 C8 C9 La1 -68.71(14) . . . . ?
C7 C8 C9 C10 -1.1(2) . . . . ?
C7 C8 C13 C14 153.16(16) . . . . ?
C7 C8 C13 C15 -83.4(2) . . . . ?
C7 C12 C19 C20 -158.99(16) . . . . ?
C7 C12 C19 C21 79.41(19) . . . . ?
C8 C7 C12 La1 68.17(14) . . . . ?
C8 C7 C12 C11 3.2(2) . . . . ?
C8 C7 C12 C19 -171.90(15) . . . . ?
C8 C9 C10 La1 -65.00(15) . . . . ?
C8 C9 C10 C11 0.9(2) . . . . ?
C8 C9 C10 C16 175.78(16) . . . . ?
C9 C8 C13 C14 -29.4(2) . . . . ?
C9 C8 C13 C15 94.11(19) . . . . ?
C9 C10 C11 La1 -64.41(14) . . . . ?
C9 C10 C11 C12 1.4(2) . . . . ?
C9 C10 C16 C17 148.46(19) . . . . ?
C9 C10 C16 C18 -87.8(2) . . . . ?
C10 C11 C12 La1 -66.12(15) . . . . ?
C10 C11 C12 C7 -3.5(2) . . . . ?
C10 C11 C12 C19 171.56(15) . . . . ?
C11 C10 C16 C17 -36.9(3) . . . . ?
C11 C10 C16 C18 86.9(2) . . . . ?
C11 C12 C19 C20 26.0(2) . . . . ?
C11 C12 C19 C21 -95.59(19) . . . . ?
C12 C7 C8 La1 -70.60(14) . . . . ?
C12 C7 C8 C9 -1.0(2) . . . . ?
C12 C7 C8 C13 176.57(15) . . . . ?
C13 C8 C9 La1 113.77(15) . . . . ?
C13 C8 C9 C10 -178.62(16) . . . . ?
C16 C10 C11 La1 120.80(15) . . . . ?
C16 C10 C11 C12 -173.36(16) . . . . ?
C22 C23 C24 C25 0.8(3) . . . . ?
C22 C23 C28 C29 96.0(2) . . . . ?
C22 C23 C28 C30 -141.70(17) . . . . ?
C22 C27 C34 C35 -119.43(19) . . . . ?
C22 C27 C34 C36 117.18(18) . . . . ?
C23 C22 C27 C26 1.6(2) . . . . ?
C23 C22 C27 C34 -179.45(15) . . . . ?
C23 C24 C25 C26 0.5(3) . . . . ?
C23 C24 C25 C31 -175.08(18) . . . . ?
C24 C23 C28 C29 -80.3(2) . . . . ?
C24 C23 C28 C30 41.9(2) . . . . ?
C24 C25 C26 C27 -0.7(3) . . . . ?
C24 C25 C31 C32 83.3(2) . . . . ?
C24 C25 C31 C33 -152.1(2) . . . . ?
C25 C26 C27 C22 -0.3(3) . . . . ?
C25 C26 C27 C34 -179.31(17) . . . . ?
C26 C25 C31 C32 -92.1(2) . . . . ?
C26 C25 C31 C33 32.5(3) . . . . ?
C26 C27 C34 C35 59.6(2) . . . . ?
C26 C27 C34 C36 -63.8(2) . . . . ?
C27 C22 C23 C24 -1.8(2) . . . . ?
C27 C22 C23 C28 -178.19(15) . . . . ?
C28 C23 C24 C25 177.26(17) . . . . ?
C31 C25 C26 C27 174.66(18) . . . . ?
C37 C38 C39 C40 -2.1(3) . . . . ?
C37 C38 C43 La1 -12.86(17) . . . . ?
C37 C38 C43 C44 -100.90(19) . . . . ?
C37 C38 C43 C48 75.6(2) . . . . ?
C37 C42 C58 C59 103.4(2) . . . . ?
C37 C42 C58 C63 -80.1(2) . . . . ?
C38 C37 C42 C41 -5.1(2) . . . . ?
C38 C37 C42 C58 168.15(16) . . . . ?
C38 C39 C40 C41 -1.9(3) . . . . ?
C38 C43 C44 La1 104.65(15) . . . . ?
C38 C43 C44 C45 174.59(16) . . . . ?
C38 C43 C44 C49 -9.9(3) . . . . ?
C38 C43 C48 La1 -105.51(14) . . . . ?
C38 C43 C48 C47 -173.20(15) . . . . ?
C38 C43 C48 C55 12.6(2) . . . . ?
C39 C38 C43 La1 173.75(14) . . . . ?
C39 C38 C43 C44 85.7(2) . . . . ?
C39 C38 C43 C48 -97.8(2) . . . . ?
C39 C40 C41 C42 2.4(3) . . . . ?
C40 C41 C42 C37 1.2(3) . . . . ?
C40 C41 C42 C58 -172.21(18) . . . . ?
C41 C42 C58 C59 -83.4(2) . . . . ?
C41 C42 C58 C63 93.2(2) . . . . ?
C42 C37 C38 C39 5.6(3) . . . . ?
C42 C37 C38 C43 -167.98(15) . . . . ?
C42 C58 C59 C60 172.57(16) . . . . ?
C42 C58 C59 C64 -4.7(3) . . . . ?
C42 C58 C63 C62 -172.40(17) . . . . ?
C42 C58 C63 C70 4.6(3) . . . . ?
C43 C38 C39 C40 170.97(18) . . . . ?
C43 C44 C45 La1 -67.19(14) . . . . ?
C43 C44 C45 C46 -0.1(3) . . . . ?
C43 C44 C49 C50 149.22(17) . . . . ?
C43 C44 C49 C51 -88.1(2) . . . . ?
C43 C48 C55 C56 -153.95(18) . . . . ?
C43 C48 C55 C57 84.1(2) . . . . ?
C44 C43 C48 La1 71.05(14) . . . . ?
C44 C43 C48 C47 3.4(2) . . . . ?
C44 C43 C48 C55 -170.79(15) . . . . ?
C44 C45 C46 C47 0.5(3) . . . . ?
C44 C45 C46 C52 176.87(16) . . . . ?
C45 C44 C49 C50 -35.4(2) . . . . ?
C45 C44 C49 C51 87.3(2) . . . . ?
C45 C46 C47 La1 -64.64(14) . . . . ?
C45 C46 C47 C48 1.1(2) . . . . ?
C45 C46 C52 C53 167.01(17) . . . . ?
C45 C46 C52 C54 -68.8(2) . . . . ?
C46 C47 C48 La1 -67.91(15) . . . . ?
C46 C47 C48 C43 -3.0(2) . . . . ?
C46 C47 C48 C55 171.08(16) . . . . ?
C47 C46 C52 C53 -16.8(2) . . . . ?
C47 C46 C52 C54 107.36(19) . . . . ?
C47 C48 C55 C56 32.0(2) . . . . ?
C47 C48 C55 C57 -90.0(2) . . . . ?
C48 C43 C44 La1 -71.78(14) . . . . ?
C48 C43 C44 C45 -1.8(2) . . . . ?
C48 C43 C44 C49 173.64(16) . . . . ?
C49 C44 C45 La1 117.30(15) . . . . ?
C49 C44 C45 C46 -175.62(16) . . . . ?
C52 C46 C47 La1 119.14(15) . . . . ?
C52 C46 C47 C48 -175.13(16) . . . . ?
C58 C59 C60 C61 0.4(3) . . . . ?
C58 C59 C64 C65 96.0(2) . . . . ?
C58 C59 C64 C66 -140.67(17) . . . . ?
C58 C63 C70 C71 -97.9(2) . . . . ?
C58 C63 C70 C78 136.9(2) . . . . ?
C59 C58 C63 C62 4.3(3) . . . . ?
C59 C58 C63 C70 -178.73(18) . . . . ?
C59 C60 C61 C62 2.9(3) . . . . ?
C59 C60 C61 C67 -176.90(18) . . . . ?
C60 C59 C64 C65 -81.2(2) . . . . ?
C60 C59 C64 C66 42.1(2) . . . . ?
C60 C61 C62 C63 -2.6(3) . . . . ?
C60 C61 C67 C68 163.12(19) . . . . ?
C60 C61 C67 C69 -71.4(3) . . . . ?
C61 C62 C63 C58 -1.0(3) . . . . ?
C61 C62 C63 C70 -178.0(2) . . . . ?
C62 C61 C67 C68 -16.6(3) . . . . ?
C62 C61 C67 C69 108.8(2) . . . . ?
C62 C63 C70 C71 79.0(3) . . . . ?
C62 C63 C70 C78 -46.1(3) . . . . ?
C63 C58 C59 C60 -4.0(3) . . . . ?
C63 C58 C59 C64 178.76(16) . . . . ?
C64 C59 C60 C61 177.68(17) . . . . ?
C67 C61 C62 C63 177.2(2) . . . . ?
C72 C73 C74 C75 68.0(4) . . . . ?
C73 C74 C75 C76 175.9(2) . . . . ?
C74 C75 C76 C77 -175.5(2) . . . . ?

loop_
_exptl_oxdiff_crystal_face_indexfrac_h
_exptl_oxdiff_crystal_face_indexfrac_k
_exptl_oxdiff_crystal_face_indexfrac_l
_exptl_oxdiff_crystal_face_x
_exptl_oxdiff_crystal_face_y
_exptl_oxdiff_crystal_face_z
-0.0001 -0.0000 -0.9989 -0.0104 0.0191 -0.0030
0.0001 0.0000 0.9989 0.0104 -0.0191 0.0030
0.9998 -0.0001 0.0005 0.0042 0.0030 0.0497
-0.9998 0.0001 -0.0005 -0.0042 -0.0030 -0.0497
0.0003 0.9993 -0.0003 -0.0400 -0.0210 0.0046
-0.0003 -0.9993 0.0003 0.0400 0.0210 -0.0046
